data_7123570
loop_
_publ_author_name
'Deng, Wei-Ping'
'Deng, Hua'
'Jia, Renmeng'
'Yang, Wu-Lin'
'Yu, Xingxin'

_publ_section_title
;
 Ligand-Controlled Switch in Diastereoselectivities: Catalytic Asymmetric
 Construction of Spirocyclic Pyrrolidine-azetidine/oxe(thie)tane
 Derivatives
;
_journal_name_full 'Chemical Communications'
_journal_paper_doi 10.1039/C9CC03589C
_journal_year 2019
_chemical_absolute_configuration ad
_chemical_formula_sum 'C20 H24 Br N3 O4'
_chemical_formula_weight 450.33
_space_group_crystal_system orthorhombic
_space_group_IT_number 18
_space_group_name_Hall 'P 2 2ab'
_space_group_name_H-M_alt 'P 21 21 2'
_symmetry_space_group_name_Hall 'P 2 2ab'
_symmetry_space_group_name_H-M 'P 21 21 2'
_atom_sites_solution_hydrogens mixed
_audit_creation_method SHELXL-2013
_audit_update_record
;
2019-05-07 deposited with the CCDC.    2019-05-29 downloaded from the CCDC.
;
_cell_angle_alpha 90
_cell_angle_beta 90
_cell_angle_gamma 90
_cell_formula_units_Z 4
_cell_length_a 10.2024(3)
_cell_length_b 31.7463(10)
_cell_length_c 6.5544(2)
_cell_measurement_reflns_used 4386
_cell_measurement_temperature 296(2)
_cell_measurement_theta_max 49.157
_cell_measurement_theta_min 5.133
_cell_volume 2122.89(11)
_computing_cell_refinement 'Bruker SAINT'
_computing_data_collection 'Bruker APEX2'
_computing_data_reduction 'Bruker SAINT'
_computing_molecular_graphics 'Bruker SHELXTL'
_computing_publication_material 'Bruker SHELXTL'
_computing_structure_refinement 'SHELXL-2013 (Sheldrick, 2013)'
_computing_structure_solution 'SHELXS-97 (Sheldrick 2008)'
_diffrn_ambient_temperature 296(2)
_diffrn_measured_fraction_theta_full 0.986
_diffrn_measured_fraction_theta_max 0.987
_diffrn_measurement_device_type 'Bruker APEX-II CCD'
_diffrn_measurement_method '\f and \w scans'
_diffrn_radiation_type MoK\a
_diffrn_radiation_wavelength 0.71073
_diffrn_reflns_av_R_equivalents 0.0271
_diffrn_reflns_av_unetI/netI 0.0558
_diffrn_reflns_Laue_measured_fraction_full 0.986
_diffrn_reflns_Laue_measured_fraction_max 0.987
_diffrn_reflns_limit_h_max 12
_diffrn_reflns_limit_h_min -12
_diffrn_reflns_limit_k_max 35
_diffrn_reflns_limit_k_min -39
_diffrn_reflns_limit_l_max 7
_diffrn_reflns_limit_l_min -8
_diffrn_reflns_number 11503
_diffrn_reflns_point_group_measured_fraction_full 0.980
_diffrn_reflns_point_group_measured_fraction_max 0.981
_diffrn_reflns_theta_full 25.242
_diffrn_reflns_theta_max 25.990
_diffrn_reflns_theta_min 2.373
_exptl_absorpt_coefficient_mu 1.966
_exptl_absorpt_correction_T_max 0.7456
_exptl_absorpt_correction_T_min 0.5520
_exptl_absorpt_correction_type multi-scan
_exptl_absorpt_process_details sadabs
_exptl_crystal_colour colorless
_exptl_crystal_density_diffrn 1.409
_exptl_crystal_description prismatic
_exptl_crystal_F_000 928
_exptl_crystal_size_max 0.200
_exptl_crystal_size_mid 0.170
_exptl_crystal_size_min 0.130
_refine_diff_density_max 0.496
_refine_diff_density_min -0.532
_refine_diff_density_rms 0.039
_refine_ls_abs_structure_details
; 
 Flack x determined using 1093 quotients [(I+)-(I-)]/[(I+)+(I-)] 
 (Parsons and Flack (2004), Acta Cryst. A60, s61). 
;
_refine_ls_abs_structure_Flack 0.004(6)
_refine_ls_extinction_expression Fc^*^=kFc[1+0.001xFc^2^\l^3^/sin(2\q)]^-1/4^
_refine_ls_extinction_method SHELXL
_refine_ls_goodness_of_fit_ref 1.034
_refine_ls_hydrogen_treatment mixed
_refine_ls_matrix_type full
_refine_ls_number_parameters 262
_refine_ls_number_reflns 4090
_refine_ls_number_restraints 1
_refine_ls_restrained_S_all 1.034
_refine_ls_R_factor_all 0.0552
_refine_ls_R_factor_gt 0.0369
_refine_ls_shift/su_max 0.017
_refine_ls_shift/su_mean 0.000
_refine_ls_structure_factor_coef Fsqd
_refine_ls_weighting_details 'w=1/[\s^2^(Fo^2^)+(0.0231P)^2^+0.4792P] where P=(Fo^2^+2Fc^2^)/3'
_refine_ls_weighting_scheme calc
_refine_ls_wR_factor_gt 0.0832
_refine_ls_wR_factor_ref 0.0905
_reflns_Friedel_coverage 0.706
_reflns_Friedel_fraction_full 0.971
_reflns_Friedel_fraction_max 0.972
_reflns_number_gt 3140
_reflns_number_total 4090
_reflns_threshold_expression 'I > 2\s(I)'
_cod_data_source_file c9cc03589c2.cif
_cod_data_source_block d8v18592
_cod_database_code 7123570
_shelx_space_group_comment
; 
The symmetry employed for this shelxl refinement is uniquely defined 
by the following loop, which should always be used as a source of 
symmetry information in preference to the above space-group names. 
They are only intended as comments. 
;
_shelx_estimated_absorpt_t_min 0.695
_shelx_estimated_absorpt_t_max 0.784
_shelxl_version_number 2013-4

loop_
_space_group_symop_operation_xyz
'x, y, z'
'-x, -y, z'
'-x+1/2, y+1/2, -z'
'x+1/2, -y+1/2, -z'

loop_
_atom_site_label
_atom_site_type_symbol
_atom_site_fract_x
_atom_site_fract_y
_atom_site_fract_z
_atom_site_U_iso_or_equiv
_atom_site_adp_type
_atom_site_occupancy
_atom_site_site_symmetry_order
_atom_site_calc_flag
_atom_site_refinement_flags_posn
_atom_site_refinement_flags_adp
Br1 Br 0.11800(6) 0.57032(2) -0.06914(8) 0.0848(3) Uani 1 1 d . .
O1 O 0.5782(3) 0.40628(11) 0.2906(5) 0.0752(10) Uani 1 1 d . .
O2 O 0.6863(3) 0.36463(11) 0.5030(5) 0.0738(10) Uani 1 1 d . .
O3 O 0.3829(4) 0.31477(10) 1.2361(4) 0.0766(10) Uani 1 1 d . .
O4 O 0.4541(3) 0.26921(8) 0.9911(4) 0.0594(8) Uani 1 1 d . .
N1 N 0.4660(4) 0.44884(12) 0.6272(8) 0.0680(12) Uani 1 1 d D .
N2 N 0.3843(5) 0.33184(11) 0.9051(5) 0.0754(12) Uani 1 1 d . .
N3 N 0.0634(4) 0.37569(14) 0.5744(9) 0.0811(12) Uani 1 1 d . .
C1 C 0.3253(4) 0.44591(11) 0.5788(7) 0.0477(9) Uani 1 1 d . .
H1A H 0.2772 0.4522 0.7045 0.057 Uiso 1 1 calc R U
C2 C 0.3055(4) 0.39841(11) 0.5336(6) 0.0403(9) Uani 1 1 d . .
H2 H 0.3344 0.3925 0.3939 0.048 Uiso 1 1 calc R U
C3 C 0.4012(4) 0.37850(11) 0.6818(5) 0.0434(9) Uani 1 1 d . .
C4 C 0.5227(4) 0.40658(13) 0.6459(7) 0.0555(11) Uani 1 1 d . .
H4 H 0.5802 0.4054 0.7655 0.067 Uiso 1 1 calc R U
C5 C 0.5972(4) 0.39322(13) 0.4597(7) 0.0540(10) Uani 1 1 d . .
C6 C 0.7603(6) 0.34771(19) 0.3337(9) 0.0867(17) Uani 1 1 d . .
H6A H 0.7011 0.3378 0.2305 0.130 Uiso 1 1 calc R U
H6B H 0.8136 0.3247 0.3804 0.130 Uiso 1 1 calc R U
H6C H 0.8155 0.3693 0.2778 0.130 Uiso 1 1 calc R U
C7 C 0.4216(4) 0.33038(11) 0.6908(5) 0.0468(10) Uani 1 1 d . .
H7A H 0.3613 0.3146 0.6057 0.056 Uiso 1 1 calc R U
H7B H 0.5114 0.3216 0.6678 0.056 Uiso 1 1 calc R U
C8 C 0.3584(5) 0.37650(12) 0.9109(6) 0.0568(11) Uani 1 1 d . .
H8A H 0.4152 0.3920 1.0026 0.068 Uiso 1 1 calc R U
H8B H 0.2670 0.3835 0.9336 0.068 Uiso 1 1 calc R U
C9 C 0.1697(4) 0.38500(12) 0.5561(7) 0.0503(10) Uani 1 1 d . .
C10 C 0.2778(4) 0.47626(10) 0.4186(7) 0.0466(9) Uani 1 1 d . .
C11 C 0.1779(4) 0.50383(13) 0.4634(7) 0.0589(11) Uani 1 1 d . .
H11 H 0.1411 0.5034 0.5932 0.071 Uiso 1 1 calc R U
C12 C 0.1308(5) 0.53215(13) 0.3207(7) 0.0638(12) Uani 1 1 d . .
H12 H 0.0633 0.5506 0.3539 0.077 Uiso 1 1 calc R U
C13 C 0.1849(5) 0.53255(12) 0.1307(7) 0.0577(11) Uani 1 1 d . .
C14 C 0.2888(5) 0.50642(12) 0.0816(7) 0.0594(11) Uani 1 1 d . .
H14 H 0.3277 0.5077 -0.0466 0.071 Uiso 1 1 calc R U
C15 C 0.3339(5) 0.47830(12) 0.2269(6) 0.0542(11) Uani 1 1 d . .
H15 H 0.4031 0.4604 0.1949 0.065 Uiso 1 1 calc R U
C16 C 0.4056(5) 0.30576(13) 1.0616(6) 0.0575(10) Uani 1 1 d . .
C17 C 0.4695(5) 0.23214(13) 1.1250(7) 0.0613(12) Uani 1 1 d . .
C18 C 0.5678(7) 0.24080(17) 1.2918(9) 0.0917(19) Uani 1 1 d . .
H18A H 0.6461 0.2524 1.2332 0.138 Uiso 1 1 calc R U
H18B H 0.5886 0.2150 1.3609 0.138 Uiso 1 1 calc R U
H18C H 0.5313 0.2605 1.3874 0.138 Uiso 1 1 calc R U
C19 C 0.5254(6) 0.19976(15) 0.9797(8) 0.0759(15) Uani 1 1 d . .
H19A H 0.4661 0.1958 0.8677 0.114 Uiso 1 1 calc R U
H19B H 0.5372 0.1735 1.0503 0.114 Uiso 1 1 calc R U
H19C H 0.6084 0.2094 0.9290 0.114 Uiso 1 1 calc R U
C20 C 0.3384(6) 0.21909(19) 1.2048(11) 0.101(2) Uani 1 1 d . .
H20A H 0.3088 0.2392 1.3038 0.152 Uiso 1 1 calc R U
H20B H 0.3454 0.1919 1.2676 0.152 Uiso 1 1 calc R U
H20C H 0.2768 0.2178 1.0942 0.152 Uiso 1 1 calc R U
H1 H 0.498(5) 0.4621(15) 0.533(6) 0.071(18) Uiso 1 1 d D .

loop_
_atom_site_aniso_label
_atom_site_aniso_U_11
_atom_site_aniso_U_22
_atom_site_aniso_U_33
_atom_site_aniso_U_23
_atom_site_aniso_U_13
_atom_site_aniso_U_12
Br1 0.1240(5) 0.0586(3) 0.0720(3) 0.0075(2) -0.0242(3) 0.0196(3)
O1 0.061(2) 0.091(2) 0.073(2) 0.0255(19) 0.0013(17) 0.0041(17)
O2 0.071(2) 0.076(2) 0.075(2) 0.0154(18) 0.0015(17) 0.0211(18)
O3 0.127(3) 0.071(2) 0.0314(15) 0.0031(13) 0.0039(19) 0.025(2)
O4 0.092(2) 0.0433(15) 0.0425(15) 0.0064(12) 0.0019(15) 0.0099(14)
N1 0.073(3) 0.038(2) 0.093(3) -0.004(2) -0.030(3) -0.003(2)
N2 0.147(4) 0.0487(19) 0.0306(16) 0.0045(14) 0.012(3) 0.031(2)
N3 0.059(2) 0.079(3) 0.105(3) 0.015(3) 0.003(3) -0.005(2)
C1 0.057(2) 0.0349(18) 0.051(2) -0.0044(18) -0.008(2) 0.0044(17)
C2 0.049(2) 0.0346(18) 0.038(2) -0.0002(15) -0.0027(17) -0.0009(16)
C3 0.053(2) 0.0401(19) 0.0373(19) -0.0032(15) -0.0032(18) 0.0039(18)
C4 0.058(3) 0.048(2) 0.061(3) 0.000(2) -0.025(2) 0.002(2)
C5 0.050(2) 0.049(2) 0.063(3) 0.008(2) -0.007(2) -0.0085(19)
C6 0.083(4) 0.093(4) 0.084(4) 0.011(3) 0.024(3) 0.019(3)
C7 0.068(3) 0.042(2) 0.0312(18) 0.0012(15) 0.0024(18) 0.0058(19)
C8 0.084(3) 0.049(2) 0.0370(19) -0.0064(17) -0.003(2) 0.018(2)
C9 0.054(3) 0.044(2) 0.053(2) 0.007(2) 0.000(2) 0.0027(19)
C10 0.057(2) 0.0304(18) 0.052(2) -0.0041(18) -0.005(2) -0.0007(17)
C11 0.065(3) 0.052(2) 0.059(3) 0.008(2) 0.009(2) 0.009(2)
C12 0.066(3) 0.049(2) 0.076(3) 0.006(2) 0.002(3) 0.018(2)
C13 0.074(3) 0.037(2) 0.062(3) 0.0041(19) -0.015(2) 0.002(2)
C14 0.082(3) 0.046(2) 0.050(2) -0.004(2) 0.000(2) 0.002(2)
C15 0.066(3) 0.038(2) 0.058(3) -0.0056(19) 0.001(2) 0.0110(19)
C16 0.080(3) 0.053(2) 0.040(2) 0.0038(19) 0.001(2) 0.010(2)
C17 0.080(3) 0.043(2) 0.061(3) 0.015(2) -0.013(2) 0.001(2)
C18 0.130(5) 0.068(3) 0.077(3) 0.001(3) -0.035(4) 0.012(3)
C19 0.097(4) 0.051(3) 0.080(3) 0.000(2) -0.022(3) 0.006(3)
C20 0.110(5) 0.079(4) 0.114(5) 0.033(4) 0.013(4) -0.002(4)

loop_
_atom_type_symbol
_atom_type_description
_atom_type_scat_dispersion_real
_atom_type_scat_dispersion_imag
_atom_type_scat_source
C C 0.0033 0.0016 'International Tables Vol C Tables 4.2.6.8 and 6.1.1.4'
H H 0.0000 0.0000 'International Tables Vol C Tables 4.2.6.8 and 6.1.1.4'
Br Br -0.2901 2.4595 'International Tables Vol C Tables 4.2.6.8 and 6.1.1.4'
N N 0.0061 0.0033 'International Tables Vol C Tables 4.2.6.8 and 6.1.1.4'
O O 0.0106 0.0060 'International Tables Vol C Tables 4.2.6.8 and 6.1.1.4'

loop_
_geom_angle_atom_site_label_1
_geom_angle_atom_site_label_2
_geom_angle_atom_site_label_3
_geom_angle
C5 O2 C6 116.9(4)
C16 O4 C17 121.5(3)
C4 N1 C1 110.2(3)
C4 N1 H1 112(4)
C1 N1 H1 105(4)
C16 N2 C8 128.2(3)
C16 N2 C7 132.7(4)
C8 N2 C7 96.0(3)
N1 C1 C10 115.1(4)
N1 C1 C2 103.3(3)
C10 C1 C2 116.6(3)
N1 C1 H1A 107.1
C10 C1 H1A 107.1
C2 C1 H1A 107.1
C9 C2 C3 115.2(3)
C9 C2 C1 112.9(3)
C3 C2 C1 101.5(3)
C9 C2 H2 109.0
C3 C2 H2 109.0
C1 C2 H2 109.0
C2 C3 C7 121.6(3)
C2 C3 C4 100.3(3)
C7 C3 C4 118.0(3)
C2 C3 C8 116.9(3)
C7 C3 C8 87.8(3)
C4 C3 C8 113.2(3)
N1 C4 C5 113.0(4)
N1 C4 C3 103.0(4)
C5 C4 C3 111.6(3)
N1 C4 H4 109.7
C5 C4 H4 109.7
C3 C4 H4 109.7
O1 C5 O2 123.3(4)
O1 C5 C4 125.0(4)
O2 C5 C4 111.7(4)
O2 C6 H6A 109.5
O2 C6 H6B 109.5
H6A C6 H6B 109.5
O2 C6 H6C 109.5
H6A C6 H6C 109.5
H6B C6 H6C 109.5
N2 C7 C3 88.3(3)
N2 C7 H7A 113.9
C3 C7 H7A 113.9
N2 C7 H7B 113.9
C3 C7 H7B 113.9
H7A C7 H7B 111.1
N2 C8 C3 87.9(3)
N2 C8 H8A 114.0
C3 C8 H8A 114.0
N2 C8 H8B 114.0
C3 C8 H8B 114.0
H8A C8 H8B 111.2
N3 C9 C2 178.2(5)
C11 C10 C15 118.1(4)
C11 C10 C1 119.8(4)
C15 C10 C1 122.1(4)
C10 C11 C12 121.8(4)
C10 C11 H11 119.1
C12 C11 H11 119.1
C13 C12 C11 118.9(4)
C13 C12 H12 120.5
C11 C12 H12 120.5
C12 C13 C14 121.1(4)
C12 C13 Br1 119.3(4)
C14 C13 Br1 119.5(4)
C15 C14 C13 118.8(4)
C15 C14 H14 120.6
C13 C14 H14 120.6
C10 C15 C14 121.2(4)
C10 C15 H15 119.4
C14 C15 H15 119.4
O3 C16 N2 123.5(4)
O3 C16 O4 127.2(4)
N2 C16 O4 109.4(3)
O4 C17 C20 109.5(4)
O4 C17 C18 110.8(4)
C20 C17 C18 113.1(5)
O4 C17 C19 102.0(3)
C20 C17 C19 111.7(5)
C18 C17 C19 109.2(4)
C17 C18 H18A 109.5
C17 C18 H18B 109.5
H18A C18 H18B 109.5
C17 C18 H18C 109.5
H18A C18 H18C 109.5
H18B C18 H18C 109.5
C17 C19 H19A 109.5
C17 C19 H19B 109.5
H19A C19 H19B 109.5
C17 C19 H19C 109.5
H19A C19 H19C 109.5
H19B C19 H19C 109.5
C17 C20 H20A 109.5
C17 C20 H20B 109.5
H20A C20 H20B 109.5
C17 C20 H20C 109.5
H20A C20 H20C 109.5
H20B C20 H20C 109.5

loop_
_geom_bond_atom_site_label_1
_geom_bond_atom_site_label_2
_geom_bond_distance
Br1 C13 1.902(4)
O1 C5 1.199(5)
O2 C5 1.316(5)
O2 C6 1.446(6)
O3 C16 1.201(5)
O4 C16 1.344(5)
O4 C17 1.476(4)
N1 C4 1.466(6)
N1 C1 1.472(6)
N1 H1 0.82(2)
N2 C16 1.336(5)
N2 C8 1.443(5)
N2 C7 1.456(5)
N3 C9 1.131(5)
C1 C10 1.505(6)
C1 C2 1.550(5)
C1 H1A 0.9800
C2 C9 1.457(6)
C2 C3 1.516(5)
C2 H2 0.9800
C3 C7 1.543(5)
C3 C4 1.544(6)
C3 C8 1.565(5)
C4 C5 1.499(6)
C4 H4 0.9800
C6 H6A 0.9600
C6 H6B 0.9600
C6 H6C 0.9600
C7 H7A 0.9700
C7 H7B 0.9700
C8 H8A 0.9700
C8 H8B 0.9700
C10 C11 1.375(6)
C10 C15 1.382(6)
C11 C12 1.384(6)
C11 H11 0.9300
C12 C13 1.362(7)
C12 H12 0.9300
C13 C14 1.384(6)
C14 C15 1.384(6)
C14 H14 0.9300
C15 H15 0.9300
C17 C20 1.494(8)
C17 C18 1.509(7)
C17 C19 1.513(7)
C18 H18A 0.9600
C18 H18B 0.9600
C18 H18C 0.9600
C19 H19A 0.9600
C19 H19B 0.9600
C19 H19C 0.9600
C20 H20A 0.9600
C20 H20B 0.9600
C20 H20C 0.9600

loop_
_geom_torsion_atom_site_label_1
_geom_torsion_atom_site_label_2
_geom_torsion_atom_site_label_3
_geom_torsion_atom_site_label_4
_geom_torsion
C4 N1 C1 C10 -137.3(4)
C4 N1 C1 C2 -9.2(5)
N1 C1 C2 C9 158.4(4)
C10 C1 C2 C9 -74.3(5)
N1 C1 C2 C3 34.5(4)
C10 C1 C2 C3 161.8(3)
C9 C2 C3 C7 59.7(5)
C1 C2 C3 C7 -178.0(4)
C9 C2 C3 C4 -168.1(3)
C1 C2 C3 C4 -45.7(4)
C9 C2 C3 C8 -45.3(5)
C1 C2 C3 C8 77.0(4)
C1 N1 C4 C5 101.1(5)
C1 N1 C4 C3 -19.4(5)
C2 C3 C4 N1 40.4(4)
C7 C3 C4 N1 174.9(3)
C8 C3 C4 N1 -84.8(4)
C2 C3 C4 C5 -81.0(4)
C7 C3 C4 C5 53.4(5)
C8 C3 C4 C5 153.7(3)
C6 O2 C5 O1 -2.2(7)
C6 O2 C5 C4 177.0(4)
N1 C4 C5 O1 -25.5(6)
C3 C4 C5 O1 90.0(5)
N1 C4 C5 O2 155.4(4)
C3 C4 C5 O2 -89.2(4)
C16 N2 C7 C3 -158.9(6)
C8 N2 C7 C3 1.8(4)
C2 C3 C7 N2 -122.1(4)
C4 C3 C7 N2 113.5(4)
C8 C3 C7 N2 -1.7(4)
C16 N2 C8 C3 160.2(6)
C7 N2 C8 C3 -1.8(4)
C2 C3 C8 N2 126.3(4)
C7 C3 C8 N2 1.7(4)
C4 C3 C8 N2 -118.0(4)
N1 C1 C10 C11 -122.8(4)
C2 C1 C10 C11 116.0(4)
N1 C1 C10 C15 55.5(5)
C2 C1 C10 C15 -65.7(5)
C15 C10 C11 C12 1.9(7)
C1 C10 C11 C12 -179.7(4)
C10 C11 C12 C13 0.2(7)
C11 C12 C13 C14 -2.6(7)
C11 C12 C13 Br1 178.4(4)
C12 C13 C14 C15 2.8(7)
Br1 C13 C14 C15 -178.2(3)
C11 C10 C15 C14 -1.7(6)
C1 C10 C15 C14 -180.0(4)
C13 C14 C15 C10 -0.6(6)
C8 N2 C16 O3 14.0(9)
C7 N2 C16 O3 169.2(6)
C8 N2 C16 O4 -166.4(5)
C7 N2 C16 O4 -11.1(8)
C17 O4 C16 O3 8.6(7)
C17 O4 C16 N2 -171.0(4)
C16 O4 C17 C20 61.3(6)
C16 O4 C17 C18 -64.1(6)
C16 O4 C17 C19 179.7(4)
